data_2201846
loop_
_publ_author_name
'Almeida Paz, Filipe A.'
'Khimyak, Yaroslav Z.'
'Klinowski, Jacek'

_publ_section_title
;
 4-[2-(4-Pyridyl)ethyl]pyridinium nitrate trihydrate
;
_journal_issue 2
_journal_name_full 'Acta Crystallographica Section E'
_journal_page_first o132
_journal_page_last o134
_journal_paper_doi 10.1107/S1600536803000783
_journal_volume 59
_journal_year 2003
_chemical_formula_iupac 'C12 H13 N2 1+, N O3 1-, 3 H2 O'
_chemical_formula_moiety 'C12 H13 N2 1+, N O3 1-, 3 H2 O'
_chemical_formula_sum 'C12 H19 N3 O6'
_chemical_formula_weight 301.30
_chemical_name_systematic
;
4-[2-(4-Pyridyl)ethyl]pyridinium nitrate trihydrate
;
_space_group_IT_number 14
_symmetry_cell_setting monoclinic
_symmetry_space_group_name_Hall '-P 2ybc'
_symmetry_space_group_name_H-M 'P 1 21/c 1'
_atom_sites_solution_hydrogens geom
_atom_sites_solution_primary direct
_atom_sites_solution_secondary difmap
_cell_angle_alpha 90.00
_cell_angle_beta 90.175(2)
_cell_angle_gamma 90.00
_cell_formula_units_Z 8
_cell_length_a 11.7751(4)
_cell_length_b 16.1980(7)
_cell_length_c 15.8787(4)
_cell_measurement_reflns_used 15908
_cell_measurement_temperature 180(2)
_cell_measurement_theta_max 25.03
_cell_measurement_theta_min 1.00
_cell_volume 3028.58(18)
_computing_cell_refinement 'HKL SCALEPACK (Otwinowski & Minor, 1997)'
_computing_data_collection 'COLLECT (Nonius, 1998)'
_computing_data_reduction
;
HKL DENZO (Otwinowski & Minor, 1997) and SCALEPACK
;
_computing_molecular_graphics SHELXTL
_computing_publication_material SHELXTL
_computing_structure_refinement 'SHELXTL (Bruker, 2001)'
_computing_structure_solution 'SIR92 (Altomare et al., 1994)'
_diffrn_ambient_temperature 180(2)
_diffrn_measured_fraction_theta_full 0.992
_diffrn_measured_fraction_theta_max 0.992
_diffrn_measurement_device_type 'Nonius KappaCCD'
_diffrn_measurement_method 'Thin-slice \w and \f'
_diffrn_radiation_monochromator graphite
_diffrn_radiation_source 'fine-focus sealed tube'
_diffrn_radiation_type MoK\a
_diffrn_radiation_wavelength 0.71073
_diffrn_reflns_av_R_equivalents 0.0413
_diffrn_reflns_av_sigmaI/netI 0.0366
_diffrn_reflns_limit_h_max 14
_diffrn_reflns_limit_h_min -14
_diffrn_reflns_limit_k_max 19
_diffrn_reflns_limit_k_min -18
_diffrn_reflns_limit_l_max 18
_diffrn_reflns_limit_l_min -18
_diffrn_reflns_number 21624
_diffrn_reflns_theta_full 25.05
_diffrn_reflns_theta_max 25.05
_diffrn_reflns_theta_min 3.59
_diffrn_standards_number 0
_exptl_absorpt_coefficient_mu 0.107
_exptl_absorpt_correction_T_max 0.9873
_exptl_absorpt_correction_T_min 0.9526
_exptl_absorpt_correction_type multi-scan
_exptl_absorpt_process_details '(SORTAV; Blessing, 1995)'
_exptl_crystal_colour colourless
_exptl_crystal_density_diffrn 1.322
_exptl_crystal_density_method 'not measured'
_exptl_crystal_description block
_exptl_crystal_F_000 1280
_exptl_crystal_size_max 0.46
_exptl_crystal_size_mid 0.39
_exptl_crystal_size_min 0.12
_refine_diff_density_max 0.707
_refine_diff_density_min -0.299
_refine_ls_extinction_method none
_refine_ls_goodness_of_fit_ref 1.064
_refine_ls_hydrogen_treatment mixed
_refine_ls_matrix_type full
_refine_ls_number_parameters 423
_refine_ls_number_reflns 5304
_refine_ls_number_restraints 20
_refine_ls_restrained_S_all 1.063
_refine_ls_R_factor_all 0.0981
_refine_ls_R_factor_gt 0.0756
_refine_ls_shift/su_max 0.026
_refine_ls_shift/su_mean 0.003
_refine_ls_structure_factor_coef Fsqd
_refine_ls_weighting_details 'calc w = 1/[\s^2^(Fo^2^)+(0.1132P)^2^+1.9726P] where P = (Fo^2^+2Fc^2^)/3'
_refine_ls_weighting_scheme calc
_refine_ls_wR_factor_gt 0.2045
_refine_ls_wR_factor_ref 0.2223
_reflns_number_gt 3982
_reflns_number_total 5304
_reflns_threshold_expression I>2\s(I)
_cod_data_source_file cf6229.cif
_cod_data_source_block I
_cod_depositor_comments
;
The following automatic conversions were performed:
'_symmetry_cell_setting' value 'Monoclinic' changed to 'monoclinic'
according to '/home/saulius/struct/CIF-dictionaries/cif_core.dic'
dictionary named 'cif_core.dic' version 2.4.1 from 2010-06-29.

Automatic conversion script
Id: cif_fix_enum 1527 2010-12-29 10:47:43Z saulius 

The following automatic conversions were performed:

'_symmetry_cell_setting' value 'Monoclinic' changed to 'monoclinic'
according to /home/saulius/struct/CIF-dictionaries/cif_core.dic
dictionary named 'cif_core.dic' version 2.4.1 from 2010-06-29.

Automatic conversion script
Id: cif_fix_values 1715 2011-07-08 13:25:40Z adriana 
;
_cod_original_sg_symbol_H-M 'P 21/c'
_cod_database_code 2201846
_cod_database_fobs_code 2201846

loop_
_symmetry_equiv_pos_as_xyz
'x, y, z'
'-x, y+1/2, -z+1/2'
'-x, -y, -z'
'x, -y-1/2, z-1/2'

loop_
_atom_site_label
_atom_site_fract_x
_atom_site_fract_y
_atom_site_fract_z
_atom_site_U_iso_or_equiv
_atom_site_adp_type
_atom_site_calc_flag
_atom_site_refinement_flags
_atom_site_occupancy
_atom_site_disorder_assembly
_atom_site_disorder_group
_atom_site_type_symbol
N11 -0.25795(16) 1.01182(13) 0.86038(13) 0.0354(5) Uani d . 1 . . N
N12 0.51924(16) 1.01354(14) 0.88350(13) 0.0351(5) Uani d D 1 . . N
H12N 0.5925(11) 1.015(3) 0.871(2) 0.089(4) Uiso d D 1 . . H
C11 -0.1976(2) 1.08140(16) 0.85559(17) 0.0394(6) Uani d . 1 . . C
H11A -0.2356 1.1330 0.8595 0.047 Uiso calc R 1 . . H
C12 -0.0815(2) 1.08024(16) 0.84503(16) 0.0391(6) Uani d . 1 . . C
H12A -0.0403 1.1306 0.8419 0.047 Uiso calc R 1 . . H
C13 -0.0250(2) 1.00569(16) 0.83906(15) 0.0336(6) Uani d . 1 . . C
C14 -0.0889(2) 0.93446(17) 0.84450(18) 0.0422(6) Uani d . 1 . . C
H14A -0.0532 0.8820 0.8410 0.051 Uiso calc R 1 . . H
C15 -0.2042(2) 0.93975(17) 0.85495(18) 0.0439(7) Uani d . 1 . . C
H15A -0.2473 0.8903 0.8584 0.053 Uiso calc R 1 . . H
C16 0.1025(2) 1.00308(18) 0.83076(16) 0.0389(6) Uani d . 1 . . C
H16A 0.1282 1.0502 0.7960 0.047 Uiso calc R 1 . . H
H16B 0.1251 0.9515 0.8019 0.047 Uiso calc R 1 . . H
C17 0.1595(2) 1.00711(19) 0.91745(16) 0.0411(6) Uani d . 1 . . C
H17A 0.1335 1.0571 0.9477 0.049 Uiso calc R 1 . . H
H17B 0.1374 0.9582 0.9510 0.049 Uiso calc R 1 . . H
C18 0.2861(2) 1.00948(16) 0.90836(14) 0.0334(6) Uani d . 1 . . C
C19 0.3429(2) 1.08334(16) 0.89421(16) 0.0387(6) Uani d . 1 . . C
H19A 0.3018 1.1338 0.8928 0.046 Uiso calc R 1 . . H
C110 0.4587(2) 1.08349(16) 0.88228(16) 0.0388(6) Uani d . 1 . . C
H11B 0.4965 1.1345 0.8730 0.047 Uiso calc R 1 . . H
C111 0.4666(2) 0.94185(16) 0.89694(16) 0.0388(6) Uani d . 1 . . C
H11C 0.5100 0.8924 0.8975 0.047 Uiso calc R 1 . . H
C112 0.3508(2) 0.93746(17) 0.91000(16) 0.0401(6) Uani d . 1 . . C
H11D 0.3155 0.8857 0.9200 0.048 Uiso calc R 1 . . H
N21 -0.00299(17) 1.00612(13) 0.60946(13) 0.0358(5) Uani d D 1 . . N
H21N -0.0770(10) 1.001(2) 0.617(2) 0.089(4) Uiso d D 1 . . H
N22 0.77418(16) 1.00920(13) 0.63403(13) 0.0349(5) Uani d . 1 . . N
C21 0.0523(2) 1.07773(17) 0.60263(18) 0.0439(7) Uani d . 1 . . C
H21A 0.0107 1.1279 0.6051 0.053 Uiso calc R 1 . . H
C22 0.1683(2) 1.08034(17) 0.59213(18) 0.0434(7) Uani d . 1 . . C
H22A 0.2059 1.1320 0.5871 0.052 Uiso calc R 1 . . H
C23 0.2299(2) 1.00780(16) 0.58892(14) 0.0327(6) Uani d . 1 . . C
C24 0.1705(2) 0.93431(16) 0.59563(16) 0.0398(6) Uani d . 1 . . C
H24A 0.2098 0.8831 0.5930 0.048 Uiso calc R 1 . . H
C25 0.0537(2) 0.93559(16) 0.60615(17) 0.0398(6) Uani d . 1 . . C
H25A 0.0136 0.8849 0.6111 0.048 Uiso calc R 1 . . H
C26 0.3575(2) 1.00845(17) 0.58087(16) 0.0378(6) Uani d . 1 . . C
H26A 0.3809 1.0544 0.5437 0.045 Uiso calc R 1 . . H
H26B 0.3832 0.9561 0.5549 0.045 Uiso calc R 1 . . H
C27 0.4136(2) 1.01861(18) 0.66735(15) 0.0388(6) Uani d . 1 . . C
H27A 0.3903 1.0719 0.6925 0.047 Uiso calc R 1 . . H
H27B 0.3884 0.9737 0.7052 0.047 Uiso calc R 1 . . H
C28 0.54147(19) 1.01622(15) 0.65877(14) 0.0322(6) Uani d . 1 . . C
C29 0.6045(2) 1.08762(17) 0.64825(16) 0.0405(6) Uani d . 1 . . C
H29A 0.5685 1.1401 0.6496 0.049 Uiso calc R 1 . . H
C210 0.7195(2) 1.08194(17) 0.63581(17) 0.0405(6) Uani d . 1 . . C
H21B 0.7619 1.1312 0.6282 0.049 Uiso calc R 1 . . H
C211 0.7141(2) 0.94015(17) 0.64531(16) 0.0395(6) Uani d . 1 . . C
H21C 0.7524 0.8885 0.6448 0.047 Uiso calc R 1 . . H
C212 0.5986(2) 0.94157(16) 0.65767(16) 0.0373(6) Uani d . 1 . . C
H21D 0.5581 0.8914 0.6654 0.045 Uiso calc R 1 . . H
N31 -0.3773(2) 0.74636(14) 0.98086(15) 0.0462(6) Uani d . 1 . . N
O31 -0.4662(2) 0.74849(15) 0.94000(13) 0.0649(6) Uani d . 1 . . O
O32 -0.28801(19) 0.76856(15) 0.94417(14) 0.0645(6) Uani d . 1 . . O
O33 -0.3752(2) 0.72427(14) 1.05453(14) 0.0673(7) Uani d . 1 . . O
N41 0.1340(2) 0.76654(13) 0.77466(14) 0.0433(6) Uani d . 1 . . N
O41 0.1325(2) 0.76995(14) 0.69782(13) 0.0599(6) Uani d . 1 . . O
O42 0.2236(2) 0.77828(16) 0.81497(14) 0.0691(7) Uani d . 1 . . O
O43 0.04672(18) 0.74937(14) 0.81572(13) 0.0565(6) Uani d . 1 . . O
O5W 0.4197(2) 0.7775(2) 0.70942(17) 0.0826(9) Uani d D 1 . . O
H5A 0.365(2) 0.782(3) 0.7367(19) 0.089(4) Uiso d D 1 . . H
H5B 0.402(3) 0.770(3) 0.6629(12) 0.089(4) Uiso d D 1 . . H
O6W 0.1359(2) 0.7730(2) 0.98979(15) 0.0910(10) Uani d D 1 . . O
H6A 0.128(3) 0.773(3) 0.9411(11) 0.089(4) Uiso d D 1 . . H
H6B 0.078(2) 0.762(3) 1.010(2) 0.089(4) Uiso d D 1 . . H
O7W -0.0855(2) 0.7533(3) 1.0474(2) 0.1004(11) Uani d D 1 . . O
H7A -0.142(2) 0.754(3) 1.021(2) 0.089(4) Uiso d D 1 . . H
H7B -0.104(3) 0.752(3) 1.0941(12) 0.089(4) Uiso d D 1 . . H
O8W -0.6535(2) 0.7428(3) 1.05106(18) 0.1065(12) Uani d D 1 . . O
H8A -0.610(3) 0.732(3) 1.0166(19) 0.089(4) Uiso d D 1 . . H
H8B -0.7138(18) 0.747(3) 1.032(2) 0.089(4) Uiso d D 1 . . H
O9W -0.3625(2) 0.7473(2) 0.76751(14) 0.0777(8) Uani d D 1 . . O
H9A -0.374(3) 0.753(3) 0.8156(12) 0.089(4) Uiso d D 1 . . H
H9B -0.4227(19) 0.748(3) 0.747(2) 0.089(4) Uiso d D 1 . . H
O10W -0.1474(3) 0.7373(3) 0.7077(2) 0.1367(18) Uani d D 1 . . O
H10A -0.2084(17) 0.735(3) 0.726(2) 0.089(4) Uiso d D 1 . . H
H10B -0.104(2) 0.724(3) 0.7416(19) 0.089(4) Uiso d D 1 . . H

loop_
_atom_site_aniso_label
_atom_site_aniso_U_11
_atom_site_aniso_U_22
_atom_site_aniso_U_33
_atom_site_aniso_U_12
_atom_site_aniso_U_13
_atom_site_aniso_U_23
N11 0.0241(11) 0.0431(12) 0.0389(12) 0.0009(9) -0.0022(8) -0.0013(9)
N12 0.0199(10) 0.0468(13) 0.0386(11) 0.0013(9) -0.0015(8) -0.0017(9)
C11 0.0281(13) 0.0392(14) 0.0510(15) 0.0033(11) 0.0002(11) -0.0033(11)
C12 0.0272(13) 0.0400(14) 0.0502(15) -0.0050(11) -0.0015(11) 0.0001(11)
C13 0.0227(12) 0.0462(15) 0.0318(13) 0.0013(10) -0.0029(9) -0.0011(10)
C14 0.0288(14) 0.0367(14) 0.0611(17) 0.0026(11) -0.0009(12) -0.0015(12)
C15 0.0286(14) 0.0401(15) 0.0630(17) -0.0052(11) -0.0032(12) 0.0027(12)
C16 0.0220(13) 0.0575(17) 0.0373(14) 0.0010(11) -0.0002(10) -0.0037(11)
C17 0.0213(12) 0.0656(18) 0.0363(14) -0.0013(11) 0.0008(10) 0.0017(12)
C18 0.0226(12) 0.0498(15) 0.0279(12) -0.0018(11) -0.0015(9) 0.0000(10)
C19 0.0286(13) 0.0412(14) 0.0463(15) 0.0077(11) -0.0019(11) -0.0032(11)
C110 0.0297(13) 0.0399(14) 0.0469(14) -0.0024(11) -0.0015(11) -0.0006(11)
C111 0.0296(13) 0.0384(14) 0.0483(15) 0.0039(11) -0.0047(11) 0.0021(11)
C112 0.0290(14) 0.0427(15) 0.0485(15) -0.0040(11) -0.0039(11) 0.0074(12)
N21 0.0204(10) 0.0458(13) 0.0412(12) 0.0000(9) -0.0011(9) -0.0021(9)
N22 0.0229(10) 0.0438(12) 0.0381(11) 0.0011(9) -0.0013(8) -0.0010(9)
C21 0.0305(14) 0.0393(15) 0.0618(17) 0.0060(11) -0.0002(12) -0.0049(12)
C22 0.0298(14) 0.0389(15) 0.0614(17) -0.0066(11) 0.0005(12) -0.0002(12)
C23 0.0225(12) 0.0469(15) 0.0288(12) 0.0002(10) 0.0003(9) -0.0019(10)
C24 0.0293(13) 0.0384(14) 0.0517(15) 0.0064(11) 0.0003(11) -0.0012(11)
C25 0.0261(13) 0.0395(14) 0.0537(16) -0.0018(11) -0.0034(11) 0.0032(11)
C26 0.0217(12) 0.0542(16) 0.0375(14) -0.0024(11) 0.0024(10) -0.0019(11)
C27 0.0221(12) 0.0584(17) 0.0359(13) 0.0018(11) 0.0014(10) -0.0039(12)
C28 0.0226(12) 0.0446(14) 0.0296(12) 0.0019(10) -0.0027(9) -0.0032(10)
C29 0.0319(14) 0.0396(15) 0.0499(15) 0.0068(11) -0.0003(11) -0.0013(11)
C210 0.0299(14) 0.0391(15) 0.0525(15) -0.0044(11) -0.0016(11) 0.0004(12)
C211 0.0303(14) 0.0406(15) 0.0476(15) 0.0044(11) -0.0018(11) -0.0007(11)
C212 0.0272(13) 0.0385(14) 0.0460(14) -0.0013(10) 0.0003(10) -0.0003(11)
N31 0.0551(16) 0.0381(13) 0.0453(14) 0.0027(11) 0.0042(12) 0.0014(10)
O31 0.0562(14) 0.0898(17) 0.0486(12) -0.0092(12) -0.0078(10) -0.0011(11)
O32 0.0551(14) 0.0757(16) 0.0627(14) -0.0037(11) 0.0099(11) 0.0073(11)
O33 0.0774(16) 0.0737(16) 0.0507(13) -0.0016(12) -0.0021(11) 0.0221(11)
N41 0.0513(15) 0.0327(12) 0.0458(14) 0.0004(10) 0.0016(11) 0.0005(9)
O41 0.0702(15) 0.0680(14) 0.0415(12) -0.0095(11) 0.0003(10) 0.0122(10)
O42 0.0578(14) 0.0952(18) 0.0542(13) -0.0188(13) -0.0026(11) -0.0084(12)
O43 0.0457(12) 0.0730(14) 0.0509(12) -0.0023(10) 0.0129(9) 0.0037(10)
O5W 0.0406(13) 0.145(3) 0.0626(15) -0.0073(15) 0.0044(11) 0.0126(17)
O6W 0.0582(15) 0.173(3) 0.0419(13) -0.0002(18) -0.0016(11) -0.0014(17)
O7W 0.0499(15) 0.171(3) 0.0801(19) 0.0071(18) -0.0027(13) -0.040(2)
O8W 0.0484(15) 0.200(4) 0.0705(18) -0.006(2) 0.0022(13) 0.030(2)
O9W 0.0564(15) 0.134(2) 0.0428(13) 0.0021(15) -0.0028(11) 0.0067(14)
O10W 0.0437(16) 0.286(6) 0.080(2) 0.017(2) -0.0081(14) -0.041(3)

loop_
_atom_type_symbol
_atom_type_description
_atom_type_scat_dispersion_real
_atom_type_scat_dispersion_imag
_atom_type_scat_source
C C 0.0033 0.0016 'International Tables Vol C Tables 4.2.6.8 and 6.1.1.4'
H H 0.0000 0.0000 'International Tables Vol C Tables 4.2.6.8 and 6.1.1.4'
N N 0.0061 0.0033 'International Tables Vol C Tables 4.2.6.8 and 6.1.1.4'
O O 0.0106 0.0060 'International Tables Vol C Tables 4.2.6.8 and 6.1.1.4'

loop_
_geom_angle_atom_site_label_1
_geom_angle_atom_site_label_2
_geom_angle_atom_site_label_3
_geom_angle
_geom_angle_publ_flag
C15 N11 C11 118.9(2) no
C111 N12 C110 119.4(2) no
C111 N12 H12N 121(3) no
C110 N12 H12N 119(3) no
N11 C11 C12 121.6(2) no
N11 C11 H11A 119.2 no
C12 C11 H11A 119.2 no
C11 C12 C13 119.9(2) no
C11 C12 H12A 120.1 no
C13 C12 H12A 120.1 no
C14 C13 C12 117.6(2) no
C14 C13 C16 121.7(2) no
C12 C13 C16 120.7(2) no
C15 C14 C13 119.7(2) no
C15 C14 H14A 120.1 no
C13 C14 H14A 120.1 no
N11 C15 C14 122.3(2) no
N11 C15 H15A 118.9 no
C14 C15 H15A 118.9 no
C13 C16 C17 110.7(2) no
C13 C16 H16A 109.5 no
C17 C16 H16A 109.5 no
C13 C16 H16B 109.5 no
C17 C16 H16B 109.5 no
H16A C16 H16B 108.1 no
C18 C17 C16 110.4(2) no
C18 C17 H17A 109.6 no
C16 C17 H17A 109.6 no
C18 C17 H17B 109.6 no
C16 C17 H17B 109.6 no
H17A C17 H17B 108.1 no
C19 C18 C112 117.4(2) no
C19 C18 C17 121.1(2) no
C112 C18 C17 121.4(2) no
C110 C19 C18 120.1(2) no
C110 C19 H19A 120.0 no
C18 C19 H19A 120.0 no
N12 C110 C19 121.6(2) no
N12 C110 H11B 119.2 no
C19 C110 H11B 119.2 no
N12 C111 C112 121.9(2) no
N12 C111 H11C 119.1 no
C112 C111 H11C 119.1 no
C111 C112 C18 119.6(2) no
C111 C112 H11D 120.2 no
C18 C112 H11D 120.2 no
C25 N21 C21 120.1(2) no
C25 N21 H21N 115(3) no
C21 N21 H21N 125(3) no
C211 N22 C210 118.5(2) no
N21 C21 C22 121.4(2) no
N21 C21 H21A 119.3 no
C22 C21 H21A 119.3 no
C21 C22 C23 120.0(2) no
C21 C22 H22A 120.0 no
C23 C22 H22A 120.0 no
C22 C23 C24 117.6(2) no
C22 C23 C26 121.4(2) no
C24 C23 C26 121.0(2) no
C23 C24 C25 119.8(2) no
C23 C24 H24A 120.1 no
C25 C24 H24A 120.1 no
N21 C25 C24 121.2(2) no
N21 C25 H25A 119.4 no
C24 C25 H25A 119.4 no
C23 C26 C27 110.6(2) no
C23 C26 H26A 109.5 no
C27 C26 H26A 109.5 no
C23 C26 H26B 109.5 no
C27 C26 H26B 109.5 no
H26A C26 H26B 108.1 no
C28 C27 C26 110.1(2) no
C28 C27 H27A 109.6 no
C26 C27 H27A 109.6 no
C28 C27 H27B 109.6 no
C26 C27 H27B 109.6 no
H27A C27 H27B 108.2 no
C212 C28 C29 117.9(2) no
C212 C28 C27 120.5(2) no
C29 C28 C27 121.6(2) no
C210 C29 C28 119.4(2) no
C210 C29 H29A 120.3 no
C28 C29 H29A 120.3 no
N22 C210 C29 122.4(2) no
N22 C210 H21B 118.8 no
C29 C210 H21B 118.8 no
N22 C211 C212 122.0(2) no
N22 C211 H21C 119.0 no
C212 C211 H21C 119.0 no
C211 C212 C28 119.8(2) no
C211 C212 H21D 120.1 no
C28 C212 H21D 120.1 no
O33 N31 O31 121.9(3) yes
O33 N31 O32 120.8(3) yes
O31 N31 O32 117.3(2) yes
O41 N41 O42 121.0(2) yes
O41 N41 O43 121.4(3) yes
O42 N41 O43 117.5(2) yes
H5A O5W H5B 108(3) no
H6A O6W H6B 108(3) no
H7A O7W H7B 106(2) no
H8A O8W H8B 111(3) no
H9A O9W H9B 105(2) no
H10A O10W H10B 109(3) no

loop_
_geom_bond_atom_site_label_1
_geom_bond_atom_site_label_2
_geom_bond_site_symmetry_2
_geom_bond_distance
_geom_bond_publ_flag
N11 C15 . 1.331(3) no
N11 C11 . 1.335(3) no
N12 C111 . 1.334(3) no
N12 C110 . 1.339(3) no
N12 H12N . 0.887(10) no
C11 C12 . 1.379(4) no
C11 H11A . 0.950 no
C12 C13 . 1.382(4) no
C12 H12A . 0.950 no
C13 C14 . 1.381(4) no
C13 C16 . 1.507(3) no
C14 C15 . 1.371(4) no
C14 H14A . 0.950 no
C15 H15A . 0.950 no
C16 C17 . 1.531(4) no
C16 H16A . 0.990 no
C16 H16B . 0.990 no
C17 C18 . 1.499(3) no
C17 H17A . 0.990 no
C17 H17B . 0.990 no
C18 C19 . 1.389(4) no
C18 C112 . 1.393(4) no
C19 C110 . 1.377(4) no
C19 H19A . 0.950 no
C110 H11B . 0.950 no
C111 C112 . 1.382(4) no
C111 H11C . 0.950 no
C112 H11D . 0.950 no
N21 C25 . 1.324(3) no
N21 C21 . 1.335(3) no
N21 H21N . 0.883(10) no
N22 C211 . 1.336(3) no
N22 C210 . 1.343(3) no
C21 C22 . 1.378(4) no
C21 H21A . 0.950 no
C22 C23 . 1.382(4) no
C22 H22A . 0.950 no
C23 C24 . 1.385(4) no
C23 C26 . 1.509(3) no
C24 C25 . 1.387(4) no
C24 H24A . 0.950 no
C25 H25A . 0.950 no
C26 C27 . 1.531(4) no
C26 H26A . 0.990 no
C26 H26B . 0.990 no
C27 C28 . 1.512(3) no
C27 H27A . 0.990 no
C27 H27B . 0.990 no
C28 C212 . 1.384(3) no
C28 C29 . 1.385(4) no
C29 C210 . 1.371(4) no
C29 H29A . 0.950 no
C210 H21B . 0.950 no
C211 C212 . 1.376(3) no
C211 H21C . 0.950 no
C212 H21D . 0.950 no
N31 O33 . 1.224(3) yes
N31 O31 . 1.230(3) yes
N31 O32 . 1.257(3) yes
N41 O41 . 1.221(3) yes
N41 O42 . 1.246(3) yes
N41 O43 . 1.250(3) yes
O5W H5A . 0.785(17) no
O5W H5B . 0.778(17) no
O6W H6A . 0.779(17) no
O6W H6B . 0.776(17) no
O7W H7A . 0.793(17) no
O7W H7B . 0.774(17) no
O8W H8A . 0.772(17) no
O8W H8B . 0.775(17) no
O9W H9A . 0.782(17) no
O9W H9B . 0.783(17) no
O10W H10A . 0.778(17) no
O10W H10B . 0.771(17) no

loop_
_geom_hbond_atom_site_label_D
_geom_hbond_atom_site_label_H
_geom_hbond_atom_site_label_A
_geom_hbond_site_symmetry_A
_geom_hbond_distance_DH
_geom_hbond_distance_HA
_geom_hbond_distance_DA
_geom_hbond_angle_DHA
N12 H12N N11 1_655 0.880(10) 1.770(10) 2.650(3) 171(4)
N21 H21N N22 1_455 0.880(10) 1.780(10) 2.654(3) 171(4)
O5W H5A O42 . 0.78(2) 2.08(2) 2.858(3) 172(4)
O5W H5B O8W 4_675 0.78(2) 1.90(2) 2.676(4) 176(4)
O6W H6A O43 . 0.78(2) 2.24(2) 2.979(3) 158(4)
O6W H6A O42 . 0.78(2) 2.30(2) 2.966(3) 144(3)
O6W H6B O7W . 0.78(2) 2.02(2) 2.785(4) 169(4)
O7W H7A O32 . 0.78(2) 2.11(2) 2.900(4) 173(4)
O7W H7B O10W 4_576 0.77(2) 1.88(2) 2.654(5) 174(5)
O8W H8A O31 . 0.77(2) 2.10(2) 2.829(4) 157(4)
O8W H8B O6W 1_455 0.78(2) 1.94(2) 2.705(4) 172(4)
O9W H9A O31 . 0.78(2) 2.26(2) 3.003(3) 160(4)
O9W H9A O32 . 0.78(2) 2.29(2) 2.957(3) 144(3)
O9W H9B O5W 1_455 0.78(2) 2.00(2) 2.767(3) 165(4)
O10W H10A O9W . 0.78(2) 1.94(2) 2.713(4) 172(4)
O10W H10B O43 . 0.77(2) 2.17(3) 2.860(4) 150(4)

loop_
_geom_torsion_atom_site_label_1
_geom_torsion_atom_site_label_2
_geom_torsion_atom_site_label_3
_geom_torsion_atom_site_label_4
_geom_torsion
_geom_torsion_publ_flag
C15 N11 C11 C12 0.1(4) no
N11 C11 C12 C13 0.1(4) no
C11 C12 C13 C14 -0.3(4) no
C11 C12 C13 C16 -177.7(2) no
C12 C13 C14 C15 0.4(4) no
C16 C13 C14 C15 177.7(2) no
C11 N11 C15 C14 -0.1(4) no
C13 C14 C15 N11 -0.2(4) no
C14 C13 C16 C17 -92.2(3) no
C12 C13 C16 C17 85.0(3) no
C13 C16 C17 C18 -176.7(2) no
C16 C17 C18 C19 84.4(3) no
C16 C17 C18 C112 -92.7(3) no
C112 C18 C19 C110 0.1(4) no
C17 C18 C19 C110 -177.1(2) no
C111 N12 C110 C19 -0.3(4) no
C18 C19 C110 N12 0.3(4) no
C110 N12 C111 C112 -0.2(4) no
N12 C111 C112 C18 0.7(4) no
C19 C18 C112 C111 -0.6(4) no
C17 C18 C112 C111 176.6(2) no
C25 N21 C21 C22 0.0(4) no
N21 C21 C22 C23 -0.3(4) no
C21 C22 C23 C24 0.7(4) no
C21 C22 C23 C26 -177.6(2) no
C22 C23 C24 C25 -0.7(4) no
C26 C23 C24 C25 177.6(2) no
C21 N21 C25 C24 0.0(4) no
C23 C24 C25 N21 0.4(4) no
C22 C23 C26 C27 84.1(3) no
C24 C23 C26 C27 -94.2(3) no
C23 C26 C27 C28 178.1(2) no
C26 C27 C28 C212 -85.0(3) no
C26 C27 C28 C29 92.3(3) no
C212 C28 C29 C210 1.1(4) no
C27 C28 C29 C210 -176.2(2) no
C211 N22 C210 C29 -0.4(4) no
C28 C29 C210 N22 -0.5(4) no
C210 N22 C211 C212 0.7(4) no
N22 C211 C212 C28 -0.1(4) no
C29 C28 C212 C211 -0.8(4) no
C27 C28 C212 C211 176.5(2) no
